data_2238838
loop_
_publ_author_name
'Wink, Christoph'
'Schollmeyer, Dieter'
'Detert, Heiner'

_publ_section_title
;
 (<i>E</i>)<i>-N</i>,<i>N</i>-Diethyl-2,6-diisopropyl-4-[2-(4-nitrophenyl)ethenyl]aniline
;
_journal_issue 12
_journal_name_full 'Acta Crystallographica Section E'
_journal_page_first o1785
_journal_page_last o1786
_journal_paper_doi 10.1107/S1600536813030948
_journal_volume 69
_journal_year 2013
_chemical_formula_iupac 'C24 H32 N2 O2'
_chemical_formula_moiety 'C24 H32 N2 O2'
_chemical_formula_sum 'C24 H32 N2 O2'
_chemical_formula_weight 380.52
_chemical_melting_point 408
_chemical_name_systematic (<i>E</i>)<i>-N</i>,<i>N</i>-Diethyl-2,6-diisopropyl-4-[2-(4-nitrophenyl)ethenyl]aniline
_space_group_IT_number 2
_symmetry_cell_setting triclinic
_symmetry_space_group_name_Hall '-P 1'
_symmetry_space_group_name_H-M 'P -1'
_atom_sites_solution_hydrogens geom
_atom_sites_solution_primary direct
_atom_sites_solution_secondary difmap
_audit_creation_method SHELXL-97
_cell_angle_alpha 104.642(8)
_cell_angle_beta 92.414(8)
_cell_angle_gamma 90.793(7)
_cell_formula_units_Z 4
_cell_length_a 7.3477(7)
_cell_length_b 15.4143(14)
_cell_length_c 20.3747(19)
_cell_measurement_reflns_used 12450
_cell_measurement_temperature 193(2)
_cell_measurement_theta_max 27.5
_cell_measurement_theta_min 2.6
_cell_volume 2230.0(4)
_computing_cell_refinement 'X-AREA (Stoe & Cie, 2011)'
_computing_data_collection 'X-AREA (Stoe & Cie, 2011)'
_computing_data_reduction 'X-RED (Stoe & Cie, 2011)'
_computing_molecular_graphics 'PLATON (Spek, 2009)'
_computing_publication_material 'PLATON (Spek, 2009)'
_computing_structure_refinement 'SHELXL97 (Sheldrick, 2008)'
_computing_structure_solution 'SIR97 (Altomare <i>et al.</i>, 1999)'
_diffrn_ambient_temperature 193(2)
_diffrn_detector_area_resol_mean 6.67
_diffrn_measured_fraction_theta_full 0.987
_diffrn_measured_fraction_theta_max 0.987
_diffrn_measurement_device '2-circle goniometer'
_diffrn_measurement_device_type 'Stoe IPDS 2T'
_diffrn_measurement_method 'rotation method'
_diffrn_radiation_monochromator 'plane graphite'
_diffrn_radiation_source 'sealed X-ray tube, 12 x 0.4 mm long-fine focus'
_diffrn_radiation_type MoK\a
_diffrn_radiation_wavelength 0.71073
_diffrn_reflns_av_R_equivalents 0.0855
_diffrn_reflns_limit_h_max 9
_diffrn_reflns_limit_h_min -9
_diffrn_reflns_limit_k_max 19
_diffrn_reflns_limit_k_min -20
_diffrn_reflns_limit_l_max 26
_diffrn_reflns_limit_l_min 0
_diffrn_reflns_number 21656
_diffrn_reflns_theta_full 28.00
_diffrn_reflns_theta_max 28.00
_diffrn_reflns_theta_min 2.66
_exptl_absorpt_coefficient_mu 0.072
_exptl_absorpt_correction_type none
_exptl_crystal_colour yellow
_exptl_crystal_density_diffrn 1.133
_exptl_crystal_density_method 'not measured'
_exptl_crystal_description needle
_exptl_crystal_F_000 824
_exptl_crystal_size_max 0.60
_exptl_crystal_size_mid 0.10
_exptl_crystal_size_min 0.05
_refine_diff_density_max 0.245
_refine_diff_density_min -0.240
_refine_ls_extinction_coef 0.0087(11)
_refine_ls_extinction_expression Fc^*^=kFc[1+0.001xFc^2^\l^3^/sin(2\q)]^-1/4^
_refine_ls_extinction_method 'SHELXL97 (Sheldrick, 2008)'
_refine_ls_goodness_of_fit_ref 0.790
_refine_ls_hydrogen_treatment constr
_refine_ls_matrix_type full
_refine_ls_number_parameters 518
_refine_ls_number_reflns 10640
_refine_ls_number_restraints 0
_refine_ls_restrained_S_all 0.790
_refine_ls_R_factor_all 0.1559
_refine_ls_R_factor_gt 0.0567
_refine_ls_shift/su_max 0.000
_refine_ls_shift/su_mean 0.000
_refine_ls_structure_factor_coef Fsqd
_refine_ls_weighting_details 'calc w=1/[\s^2^(Fo^2^)+(0.0886P)^2^] where P=(Fo^2^+2Fc^2^)/3'
_refine_ls_weighting_scheme calc
_refine_ls_wR_factor_obs 0.1328
_refine_ls_wR_factor_ref 0.1739
_reflns_number_gt 3887
_reflns_number_total 10640
_reflns_threshold_expression I>2\s(I)
_cod_data_source_file bt6943.cif
_cod_data_source_block I
_cod_database_code 2238838

loop_
_symmetry_equiv_pos_as_xyz
'x, y, z'
'-x, -y, -z'

loop_
_atom_site_type_symbol
_atom_site_label
_atom_site_fract_x
_atom_site_fract_y
_atom_site_fract_z
_atom_site_U_iso_or_equiv
_atom_site_adp_type
_atom_site_calc_flag
_atom_site_refinement_flags
_atom_site_occupancy
_atom_site_symmetry_multiplicity
C C1 0.4949(3) 0.30348(17) 0.27877(12) 0.0396(6) Uani d . 1 1
C C2 0.5948(4) 0.26657(17) 0.22148(13) 0.0422(6) Uani d . 1 1
H H2 0.6339 0.2065 0.2140 0.051 Uiso calc R 1 1
C C3 0.6378(3) 0.31579(17) 0.17551(13) 0.0410(6) Uani d . 1 1
C C4 0.5801(3) 0.40409(17) 0.18589(12) 0.0394(6) Uani d . 1 1
C C5 0.4832(3) 0.44422(17) 0.24438(13) 0.0412(6) Uani d . 1 1
C C6 0.4431(4) 0.39198(17) 0.28856(13) 0.0422(6) Uani d . 1 1
H H6 0.3768 0.4181 0.3274 0.051 Uiso calc R 1 1
C C7 0.4422(4) 0.25363(18) 0.32733(13) 0.0429(6) Uani d . 1 1
H H7 0.3810 0.2859 0.3658 0.051 Uiso calc R 1 1
C C8 0.4714(3) 0.16727(18) 0.32324(13) 0.0428(6) Uani d . 1 1
H H8 0.5366 0.1356 0.2857 0.051 Uiso calc R 1 1
C C9 0.4133(3) 0.11634(17) 0.37066(13) 0.0403(6) Uani d . 1 1
C C10 0.3318(4) 0.15621(19) 0.43165(14) 0.0499(7) Uani d . 1 1
H H10 0.3172 0.2193 0.4443 0.060 Uiso calc R 1 1
C C11 0.2725(4) 0.1049(2) 0.47359(15) 0.0554(7) Uani d . 1 1
H H11 0.2174 0.1322 0.5148 0.067 Uiso calc R 1 1
C C12 0.2945(4) 0.0136(2) 0.45466(14) 0.0475(7) Uani d . 1 1
C C13 0.3759(4) -0.0285(2) 0.39530(15) 0.0512(7) Uani d . 1 1
H H13 0.3913 -0.0915 0.3832 0.061 Uiso calc R 1 1
C C14 0.4338(4) 0.02433(18) 0.35431(14) 0.0470(7) Uani d . 1 1
H H14 0.4899 -0.0035 0.3134 0.056 Uiso calc R 1 1
C C15 0.7519(4) 0.27354(18) 0.11555(13) 0.0469(6) Uani d . 1 1
H H15 0.7405 0.3114 0.0824 0.056 Uiso calc R 1 1
C C16 0.9520(4) 0.2754(2) 0.13855(17) 0.0641(8) Uani d . 1 1
H H16A 0.9907 0.3371 0.1617 0.096 Uiso calc R 1 1
H H16B 1.0255 0.2536 0.0989 0.096 Uiso calc R 1 1
H H16C 0.9687 0.2369 0.1698 0.096 Uiso calc R 1 1
C C17 0.6881(5) 0.1789(2) 0.07859(17) 0.0735(10) Uani d . 1 1
H H17A 0.7058 0.1391 0.1088 0.110 Uiso calc R 1 1
H H17B 0.7587 0.1577 0.0381 0.110 Uiso calc R 1 1
H H17C 0.5586 0.1790 0.0650 0.110 Uiso calc R 1 1
N N18 0.6186(3) 0.45126(14) 0.13554(11) 0.0433(5) Uani d . 1 1
C C19 0.4644(4) 0.4686(2) 0.09364(15) 0.0543(7) Uani d . 1 1
H H19A 0.5098 0.4964 0.0585 0.065 Uiso calc R 1 1
H H19B 0.3838 0.5117 0.1224 0.065 Uiso calc R 1 1
C C20 0.3550(4) 0.3842(2) 0.05932(16) 0.0628(8) Uani d . 1 1
H H20A 0.4335 0.3415 0.0301 0.094 Uiso calc R 1 1
H H20B 0.2536 0.3992 0.0317 0.094 Uiso calc R 1 1
H H20C 0.3069 0.3571 0.0939 0.094 Uiso calc R 1 1
C C21 0.7607(4) 0.5215(2) 0.15235(15) 0.0531(7) Uani d . 1 1
H H21A 0.8299 0.5176 0.1942 0.064 Uiso calc R 1 1
H H21B 0.7035 0.5809 0.1614 0.064 Uiso calc R 1 1
C C22 0.8914(5) 0.5135(2) 0.09515(18) 0.0709(9) Uani d . 1 1
H H22A 0.9481 0.4548 0.0860 0.106 Uiso calc R 1 1
H H22B 0.9860 0.5609 0.1085 0.106 Uiso calc R 1 1
H H22C 0.8240 0.5197 0.0541 0.106 Uiso calc R 1 1
C C23 0.4226(4) 0.54056(18) 0.26072(14) 0.0485(7) Uani d . 1 1
H H23 0.4635 0.5677 0.2240 0.058 Uiso calc R 1 1
C C24 0.2156(5) 0.5448(2) 0.2612(2) 0.0734(10) Uani d . 1 1
H H24A 0.1723 0.5217 0.2985 0.110 Uiso calc R 1 1
H H24B 0.1624 0.5084 0.2179 0.110 Uiso calc R 1 1
H H24C 0.1790 0.6072 0.2675 0.110 Uiso calc R 1 1
C C25 0.5106(5) 0.5954(2) 0.32779(16) 0.0707(9) Uani d . 1 1
H H25A 0.4773 0.5685 0.3645 0.106 Uiso calc R 1 1
H H25B 0.4678 0.6570 0.3371 0.106 Uiso calc R 1 1
H H25C 0.6434 0.5958 0.3248 0.106 Uiso calc R 1 1
N N26 0.2300(3) -0.0413(2) 0.49818(15) 0.0605(7) Uani d . 1 1
O O27 0.2465(4) -0.12263(18) 0.48017(13) 0.0808(7) Uani d . 1 1
O O28 0.1604(3) -0.00304(18) 0.55168(12) 0.0764(7) Uani d . 1 1
C C30 -0.0084(3) 0.05172(17) 0.27794(13) 0.0409(6) Uani d . 1 1
C C31 -0.0659(4) -0.03038(17) 0.28669(13) 0.0435(6) Uani d . 1 1
H H31 -0.1336 -0.0312 0.3253 0.052 Uiso calc R 1 1
C C32 -0.0293(3) -0.11158(17) 0.24173(13) 0.0412(6) Uani d . 1 1
C C33 0.0694(3) -0.11000(16) 0.18411(13) 0.0394(6) Uani d . 1 1
C C34 0.1346(3) -0.02828(17) 0.17470(13) 0.0400(6) Uani d . 1 1
C C35 0.0955(3) 0.05126(17) 0.22143(13) 0.0421(6) Uani d . 1 1
H H35 0.1400 0.1066 0.2150 0.050 Uiso calc R 1 1
C C36 -0.0575(4) 0.13348(18) 0.32684(13) 0.0434(6) Uani d . 1 1
H H36 -0.1172 0.1261 0.3656 0.052 Uiso calc R 1 1
C C37 -0.0280(3) 0.21747(18) 0.32317(13) 0.0430(6) Uani d . 1 1
H H37 0.0367 0.2249 0.2855 0.052 Uiso calc R 1 1
C C38 -0.0844(3) 0.29959(18) 0.37077(13) 0.0419(6) Uani d . 1 1
C C39 -0.0606(4) 0.38122(17) 0.35484(14) 0.0464(6) Uani d . 1 1
H H39 -0.0026 0.3826 0.3143 0.056 Uiso calc R 1 1
C C40 -0.1185(4) 0.46049(19) 0.39597(14) 0.0509(7) Uani d . 1 1
H H40 -0.1008 0.5158 0.3843 0.061 Uiso calc R 1 1
C C41 -0.2031(4) 0.45700(18) 0.45468(14) 0.0474(7) Uani d . 1 1
C C42 -0.2282(4) 0.3779(2) 0.47287(15) 0.0563(8) Uani d . 1 1
H H42 -0.2856 0.3774 0.5137 0.068 Uiso calc R 1 1
C C43 -0.1692(4) 0.29890(19) 0.43136(14) 0.0513(7) Uani d . 1 1
H H43 -0.1859 0.2440 0.4437 0.062 Uiso calc R 1 1
C C44 -0.0981(4) -0.19792(18) 0.25670(15) 0.0494(7) Uani d . 1 1
H H44 -0.0614 -0.2491 0.2191 0.059 Uiso calc R 1 1
C C45 -0.3050(4) -0.2008(2) 0.2578(2) 0.0739(10) Uani d . 1 1
H H45A -0.3464 -0.2596 0.2623 0.111 Uiso calc R 1 1
H H45B -0.3574 -0.1906 0.2154 0.111 Uiso calc R 1 1
H H45C -0.3445 -0.1539 0.2963 0.111 Uiso calc R 1 1
C C46 -0.0117(5) -0.2105(2) 0.32264(17) 0.0732(10) Uani d . 1 1
H H46A -0.0399 -0.1594 0.3601 0.110 Uiso calc R 1 1
H H46B 0.1206 -0.2143 0.3190 0.110 Uiso calc R 1 1
H H46C -0.0603 -0.2659 0.3313 0.110 Uiso calc R 1 1
N N47 0.1061(3) -0.19036(14) 0.13296(11) 0.0426(5) Uani d . 1 1
C C48 0.2394(4) -0.25017(19) 0.15094(15) 0.0494(7) Uani d . 1 1
H H48A 0.1751 -0.3007 0.1627 0.059 Uiso calc R 1 1
H H48B 0.3134 -0.2173 0.1916 0.059 Uiso calc R 1 1
C C49 0.3639(5) -0.2868(2) 0.09384(18) 0.0682(9) Uani d . 1 1
H H49A 0.2937 -0.3266 0.0558 0.102 Uiso calc R 1 1
H H49B 0.4609 -0.3204 0.1099 0.102 Uiso calc R 1 1
H H49C 0.4178 -0.2370 0.0788 0.102 Uiso calc R 1 1
C C50 -0.0487(4) -0.23375(19) 0.08914(15) 0.0534(7) Uani d . 1 1
H H50A -0.1341 -0.2586 0.1164 0.064 Uiso calc R 1 1
H H50B -0.0048 -0.2844 0.0535 0.064 Uiso calc R 1 1
C C51 -0.1488(4) -0.1704(2) 0.05593(16) 0.0600(8) Uani d . 1 1
H H51A -0.1947 -0.1208 0.0910 0.090 Uiso calc R 1 1
H H51B -0.2512 -0.2026 0.0272 0.090 Uiso calc R 1 1
H H51C -0.0656 -0.1467 0.0280 0.090 Uiso calc R 1 1
C C52 0.2523(4) -0.02585(18) 0.11595(13) 0.0454(6) Uani d . 1 1
H H52 0.2337 -0.0848 0.0816 0.054 Uiso calc R 1 1
C C53 0.4520(4) -0.0174(2) 0.13822(17) 0.0643(8) Uani d . 1 1
H H53A 0.4758 0.0401 0.1717 0.096 Uiso calc R 1 1
H H53B 0.5256 -0.0202 0.0988 0.096 Uiso calc R 1 1
H H53C 0.4841 -0.0665 0.1587 0.096 Uiso calc R 1 1
C C54 0.2021(5) 0.0470(2) 0.08046(17) 0.0675(9) Uani d . 1 1
H H54A 0.0725 0.0407 0.0663 0.101 Uiso calc R 1 1
H H54B 0.2751 0.0410 0.0405 0.101 Uiso calc R 1 1
H H54C 0.2264 0.1060 0.1118 0.101 Uiso calc R 1 1
N N55 -0.2667(4) 0.54027(19) 0.49826(14) 0.0589(7) Uani d . 1 1
O O56 -0.3403(3) 0.53623(16) 0.55103(12) 0.0761(7) Uani d . 1 1
O O57 -0.2477(4) 0.60986(16) 0.48113(13) 0.0790(7) Uani d . 1 1

loop_
_atom_site_aniso_label
_atom_site_aniso_U_11
_atom_site_aniso_U_22
_atom_site_aniso_U_33
_atom_site_aniso_U_12
_atom_site_aniso_U_13
_atom_site_aniso_U_23
C1 0.0364(13) 0.0449(15) 0.0405(13) -0.0010(11) 0.0036(11) 0.0161(11)
C2 0.0424(14) 0.0391(14) 0.0476(15) 0.0048(11) 0.0065(12) 0.0150(12)
C3 0.0399(14) 0.0428(15) 0.0423(14) 0.0019(11) 0.0037(11) 0.0140(12)
C4 0.0372(13) 0.0448(14) 0.0400(13) -0.0021(11) 0.0037(11) 0.0174(11)
C5 0.0395(14) 0.0431(14) 0.0419(14) 0.0014(11) 0.0013(11) 0.0125(11)
C6 0.0421(14) 0.0438(15) 0.0423(14) 0.0017(11) 0.0039(11) 0.0135(12)
C7 0.0410(14) 0.0481(16) 0.0425(14) 0.0015(11) 0.0051(11) 0.0164(12)
C8 0.0386(14) 0.0522(17) 0.0401(13) -0.0007(12) 0.0060(11) 0.0160(12)
C9 0.0339(13) 0.0478(15) 0.0428(14) 0.0005(11) 0.0035(11) 0.0179(12)
C10 0.0558(17) 0.0504(16) 0.0474(16) 0.0062(13) 0.0077(13) 0.0186(13)
C11 0.0573(18) 0.068(2) 0.0470(16) 0.0048(15) 0.0106(14) 0.0234(15)
C12 0.0405(15) 0.0644(19) 0.0469(15) -0.0022(13) 0.0023(12) 0.0313(14)
C13 0.0504(17) 0.0525(17) 0.0565(17) 0.0022(13) 0.0057(14) 0.0238(14)
C14 0.0472(16) 0.0493(16) 0.0504(16) 0.0068(13) 0.0090(13) 0.0222(13)
C15 0.0517(16) 0.0474(16) 0.0460(15) 0.0019(13) 0.0136(13) 0.0181(12)
C16 0.0511(18) 0.077(2) 0.0655(19) 0.0110(16) 0.0166(15) 0.0184(17)
C17 0.088(3) 0.062(2) 0.063(2) -0.0143(18) 0.0276(19) -0.0017(16)
N18 0.0454(13) 0.0452(12) 0.0456(12) -0.0052(10) 0.0013(10) 0.0233(10)
C19 0.0585(18) 0.0606(18) 0.0492(16) 0.0001(14) -0.0021(14) 0.0251(14)
C20 0.0538(18) 0.076(2) 0.0578(18) -0.0047(16) -0.0032(15) 0.0163(16)
C21 0.0496(16) 0.0509(17) 0.0635(18) -0.0066(13) 0.0020(14) 0.0237(14)
C22 0.067(2) 0.073(2) 0.083(2) -0.0051(17) 0.0207(18) 0.0356(19)
C23 0.0504(16) 0.0475(16) 0.0509(16) 0.0029(13) 0.0074(13) 0.0178(13)
C24 0.061(2) 0.061(2) 0.106(3) 0.0192(17) 0.0203(19) 0.032(2)
C25 0.103(3) 0.0473(18) 0.0601(19) -0.0032(18) 0.0006(19) 0.0115(15)
N26 0.0478(15) 0.081(2) 0.0655(17) -0.0073(13) -0.0017(13) 0.0430(16)
O27 0.0948(19) 0.0746(17) 0.0894(18) -0.0072(14) 0.0134(15) 0.0504(14)
O28 0.0732(16) 0.110(2) 0.0594(14) -0.0038(14) 0.0148(12) 0.0438(14)
C30 0.0378(14) 0.0434(15) 0.0426(14) -0.0004(11) 0.0001(11) 0.0133(12)
C31 0.0418(14) 0.0456(15) 0.0462(15) 0.0020(12) 0.0076(12) 0.0166(12)
C32 0.0387(14) 0.0416(15) 0.0467(14) 0.0006(11) 0.0051(11) 0.0172(12)
C33 0.0390(14) 0.0374(14) 0.0419(14) 0.0012(11) 0.0042(11) 0.0097(11)
C34 0.0373(14) 0.0423(15) 0.0410(14) 0.0009(11) 0.0021(11) 0.0119(11)
C35 0.0405(14) 0.0417(15) 0.0468(15) -0.0015(11) 0.0031(12) 0.0162(12)
C36 0.0415(14) 0.0464(16) 0.0428(14) 0.0024(12) 0.0048(11) 0.0117(12)
C37 0.0394(14) 0.0477(16) 0.0422(14) 0.0038(12) 0.0027(11) 0.0113(12)
C38 0.0353(13) 0.0469(15) 0.0427(14) 0.0005(11) -0.0007(11) 0.0105(12)
C39 0.0483(16) 0.0409(15) 0.0484(15) 0.0030(12) 0.0057(13) 0.0079(12)
C40 0.0507(17) 0.0450(16) 0.0543(17) 0.0005(13) 0.0041(14) 0.0074(13)
C41 0.0443(15) 0.0466(16) 0.0439(15) 0.0055(12) 0.0016(12) -0.0023(12)
C42 0.0598(19) 0.0605(19) 0.0441(16) 0.0028(15) 0.0105(14) 0.0036(14)
C43 0.0587(18) 0.0492(17) 0.0461(15) -0.0032(14) 0.0076(13) 0.0119(13)
C44 0.0496(16) 0.0440(16) 0.0580(17) -0.0004(12) 0.0095(13) 0.0182(13)
C45 0.0555(19) 0.063(2) 0.111(3) -0.0070(16) 0.0199(19) 0.034(2)
C46 0.101(3) 0.059(2) 0.067(2) 0.0040(19) 0.001(2) 0.0289(17)
N47 0.0440(12) 0.0370(12) 0.0449(12) 0.0012(9) -0.0009(10) 0.0076(9)
C48 0.0472(16) 0.0462(16) 0.0569(17) 0.0052(13) 0.0036(13) 0.0166(13)
C49 0.067(2) 0.061(2) 0.079(2) 0.0191(17) 0.0183(18) 0.0189(17)
C50 0.0536(17) 0.0487(16) 0.0535(16) -0.0061(13) -0.0026(13) 0.0060(13)
C51 0.0525(18) 0.064(2) 0.0614(18) 0.0012(15) -0.0079(15) 0.0133(15)
C52 0.0513(16) 0.0414(15) 0.0449(14) 0.0012(12) 0.0120(12) 0.0122(12)
C53 0.0518(18) 0.078(2) 0.070(2) 0.0060(16) 0.0184(16) 0.0281(17)
C54 0.074(2) 0.079(2) 0.0608(19) 0.0123(18) 0.0169(17) 0.0364(17)
N55 0.0510(15) 0.0601(18) 0.0558(16) 0.0056(13) -0.0056(12) -0.0026(13)
O56 0.0750(16) 0.0849(17) 0.0544(13) 0.0091(13) 0.0146(12) -0.0105(12)
O57 0.0921(18) 0.0523(14) 0.0835(17) 0.0146(13) 0.0113(14) -0.0014(13)

loop_
_atom_type_symbol
_atom_type_description
_atom_type_scat_dispersion_real
_atom_type_scat_dispersion_imag
_atom_type_scat_source
C C 0.0033 0.0016 'International Tables Vol C Tables 4.2.6.8 and 6.1.1.4'
H H 0.0000 0.0000 'International Tables Vol C Tables 4.2.6.8 and 6.1.1.4'
N N 0.0061 0.0033 'International Tables Vol C Tables 4.2.6.8 and 6.1.1.4'
O O 0.0106 0.0060 'International Tables Vol C Tables 4.2.6.8 and 6.1.1.4'

loop_
_geom_angle_atom_site_label_1
_geom_angle_atom_site_label_2
_geom_angle_atom_site_label_3
_geom_angle
C6 C1 C2 117.4(2)
C6 C1 C7 119.1(2)
C2 C1 C7 123.5(2)
C3 C2 C1 121.6(2)
C3 C2 H2 119.2
C1 C2 H2 119.2
C2 C3 C4 119.7(2)
C2 C3 C15 119.4(2)
C4 C3 C15 120.9(2)
C3 C4 C5 120.1(2)
C3 C4 N18 118.1(2)
C5 C4 N18 121.8(2)
C6 C5 C4 117.9(2)
C6 C5 C23 118.8(2)
C4 C5 C23 123.3(2)
C5 C6 C1 123.3(2)
C5 C6 H6 118.4
C1 C6 H6 118.4
C8 C7 C1 126.6(2)
C8 C7 H7 116.7
C1 C7 H7 116.7
C7 C8 C9 126.7(2)
C7 C8 H8 116.6
C9 C8 H8 116.6
C14 C9 C10 117.9(2)
C14 C9 C8 119.2(2)
C10 C9 C8 122.9(2)
C11 C10 C9 120.8(3)
C11 C10 H10 119.6
C9 C10 H10 119.6
C12 C11 C10 119.0(3)
C12 C11 H11 120.5
C10 C11 H11 120.5
C11 C12 C13 122.2(2)
C11 C12 N26 119.4(3)
C13 C12 N26 118.5(3)
C14 C13 C12 117.7(3)
C14 C13 H13 121.2
C12 C13 H13 121.2
C13 C14 C9 122.4(3)
C13 C14 H14 118.8
C9 C14 H14 118.8
C17 C15 C16 110.8(3)
C17 C15 C3 113.3(2)
C16 C15 C3 110.2(2)
C17 C15 H15 107.4
C16 C15 H15 107.4
C3 C15 H15 107.4
C15 C16 H16A 109.5
C15 C16 H16B 109.5
H16A C16 H16B 109.5
C15 C16 H16C 109.5
H16A C16 H16C 109.5
H16B C16 H16C 109.5
C15 C17 H17A 109.5
C15 C17 H17B 109.5
H17A C17 H17B 109.5
C15 C17 H17C 109.5
H17A C17 H17C 109.5
H17B C17 H17C 109.5
C4 N18 C19 116.9(2)
C4 N18 C21 117.8(2)
C19 N18 C21 115.3(2)
N18 C19 C20 112.6(2)
N18 C19 H19A 109.1
C20 C19 H19A 109.1
N18 C19 H19B 109.1
C20 C19 H19B 109.1
H19A C19 H19B 107.8
C19 C20 H20A 109.5
C19 C20 H20B 109.5
H20A C20 H20B 109.5
C19 C20 H20C 109.5
H20A C20 H20C 109.5
H20B C20 H20C 109.5
N18 C21 C22 111.7(3)
N18 C21 H21A 109.3
C22 C21 H21A 109.3
N18 C21 H21B 109.3
C22 C21 H21B 109.3
H21A C21 H21B 107.9
C21 C22 H22A 109.5
C21 C22 H22B 109.5
H22A C22 H22B 109.5
C21 C22 H22C 109.5
H22A C22 H22C 109.5
H22B C22 H22C 109.5
C5 C23 C24 110.9(2)
C5 C23 C25 111.5(2)
C24 C23 C25 111.1(3)
C5 C23 H23 107.7
C24 C23 H23 107.7
C25 C23 H23 107.7
C23 C24 H24A 109.5
C23 C24 H24B 109.5
H24A C24 H24B 109.5
C23 C24 H24C 109.5
H24A C24 H24C 109.5
H24B C24 H24C 109.5
C23 C25 H25A 109.5
C23 C25 H25B 109.5
H25A C25 H25B 109.5
C23 C25 H25C 109.5
H25A C25 H25C 109.5
H25B C25 H25C 109.5
O27 N26 O28 123.1(3)
O27 N26 C12 118.9(3)
O28 N26 C12 118.0(3)
C31 C30 C35 117.5(2)
C31 C30 C36 119.1(2)
C35 C30 C36 123.4(2)
C30 C31 C32 123.1(2)
C30 C31 H31 118.5
C32 C31 H31 118.5
C31 C32 C33 118.3(2)
C31 C32 C44 118.6(2)
C33 C32 C44 123.1(2)
C34 C33 C32 120.2(2)
C34 C33 N47 117.5(2)
C32 C33 N47 122.3(2)
C35 C34 C33 119.4(2)
C35 C34 C52 119.7(2)
C33 C34 C52 120.9(2)
C34 C35 C30 121.5(2)
C34 C35 H35 119.2
C30 C35 H35 119.2
C37 C36 C30 127.1(2)
C37 C36 H36 116.4
C30 C36 H36 116.4
C36 C37 C38 127.2(2)
C36 C37 H37 116.4
C38 C37 H37 116.4
C39 C38 C43 118.2(2)
C39 C38 C37 119.3(2)
C43 C38 C37 122.5(2)
C40 C39 C38 122.1(3)
C40 C39 H39 118.9
C38 C39 H39 118.9
C39 C40 C41 118.0(3)
C39 C40 H40 121.0
C41 C40 H40 121.0
C42 C41 C40 121.9(2)
C42 C41 N55 119.5(3)
C40 C41 N55 118.5(3)
C41 C42 C43 119.5(3)
C41 C42 H42 120.2
C43 C42 H42 120.2
C42 C43 C38 120.2(3)
C42 C43 H43 119.9
C38 C43 H43 119.9
C46 C44 C45 111.0(3)
C46 C44 C32 111.4(2)
C45 C44 C32 111.2(2)
C46 C44 H44 107.7
C45 C44 H44 107.7
C32 C44 H44 107.7
C44 C45 H45A 109.5
C44 C45 H45B 109.5
H45A C45 H45B 109.5
C44 C45 H45C 109.5
H45A C45 H45C 109.5
H45B C45 H45C 109.5
C44 C46 H46A 109.5
C44 C46 H46B 109.5
H46A C46 H46B 109.5
C44 C46 H46C 109.5
H46A C46 H46C 109.5
H46B C46 H46C 109.5
C33 N47 C48 117.2(2)
C33 N47 C50 116.5(2)
C48 N47 C50 115.8(2)
N47 C48 C49 112.1(2)
N47 C48 H48A 109.2
C49 C48 H48A 109.2
N47 C48 H48B 109.2
C49 C48 H48B 109.2
H48A C48 H48B 107.9
C48 C49 H49A 109.5
C48 C49 H49B 109.5
H49A C49 H49B 109.5
C48 C49 H49C 109.5
H49A C49 H49C 109.5
H49B C49 H49C 109.5
N47 C50 C51 112.6(2)
N47 C50 H50A 109.1
C51 C50 H50A 109.1
N47 C50 H50B 109.1
C51 C50 H50B 109.1
H50A C50 H50B 107.8
C50 C51 H51A 109.5
C50 C51 H51B 109.5
H51A C51 H51B 109.5
C50 C51 H51C 109.5
H51A C51 H51C 109.5
H51B C51 H51C 109.5
C53 C52 C34 111.0(2)
C53 C52 C54 110.3(3)
C34 C52 C54 113.8(2)
C53 C52 H52 107.1
C34 C52 H52 107.1
C54 C52 H52 107.1
C52 C53 H53A 109.5
C52 C53 H53B 109.5
H53A C53 H53B 109.5
C52 C53 H53C 109.5
H53A C53 H53C 109.5
H53B C53 H53C 109.5
C52 C54 H54A 109.5
C52 C54 H54B 109.5
H54A C54 H54B 109.5
C52 C54 H54C 109.5
H54A C54 H54C 109.5
H54B C54 H54C 109.5
O57 N55 O56 123.0(3)
O57 N55 C41 119.2(3)
O56 N55 C41 117.8(3)

loop_
_geom_bond_atom_site_label_1
_geom_bond_atom_site_label_2
_geom_bond_distance
C1 C6 1.389(4)
C1 C2 1.405(3)
C1 C7 1.458(3)
C2 C3 1.389(4)
C2 H2 0.9500
C3 C4 1.398(3)
C3 C15 1.523(4)
C4 C5 1.421(3)
C4 N18 1.434(3)
C5 C6 1.388(4)
C5 C23 1.515(4)
C6 H6 0.9500
C7 C8 1.333(4)
C7 H7 0.9500
C8 C9 1.463(3)
C8 H8 0.9500
C9 C14 1.384(4)
C9 C10 1.402(4)
C10 C11 1.382(4)
C10 H10 0.9500
C11 C12 1.375(4)
C11 H11 0.9500
C12 C13 1.384(4)
C12 N26 1.460(4)
C13 C14 1.380(4)
C13 H13 0.9500
C14 H14 0.9500
C15 C17 1.520(4)
C15 C16 1.522(4)
C15 H15 1.0000
C16 H16A 0.9800
C16 H16B 0.9800
C16 H16C 0.9800
C17 H17A 0.9800
C17 H17B 0.9800
C17 H17C 0.9800
N18 C19 1.458(3)
N18 C21 1.460(3)
C19 C20 1.514(4)
C19 H19A 0.9900
C19 H19B 0.9900
C20 H20A 0.9800
C20 H20B 0.9800
C20 H20C 0.9800
C21 C22 1.523(4)
C21 H21A 0.9900
C21 H21B 0.9900
C22 H22A 0.9800
C22 H22B 0.9800
C22 H22C 0.9800
C23 C24 1.523(4)
C23 C25 1.525(4)
C23 H23 1.0000
C24 H24A 0.9800
C24 H24B 0.9800
C24 H24C 0.9800
C25 H25A 0.9800
C25 H25B 0.9800
C25 H25C 0.9800
N26 O27 1.223(3)
N26 O28 1.236(3)
C30 C31 1.385(4)
C30 C35 1.406(4)
C30 C36 1.456(4)
C31 C32 1.389(4)
C31 H31 0.9500
C32 C33 1.411(3)
C32 C44 1.523(4)
C33 C34 1.402(3)
C33 N47 1.440(3)
C34 C35 1.391(4)
C34 C52 1.514(3)
C35 H35 0.9500
C36 C37 1.331(4)
C36 H36 0.9500
C37 C38 1.464(4)
C37 H37 0.9500
C38 C39 1.387(4)
C38 C43 1.408(4)
C39 C40 1.380(4)
C39 H39 0.9500
C40 C41 1.384(4)
C40 H40 0.9500
C41 C42 1.374(4)
C41 N55 1.459(4)
C42 C43 1.382(4)
C42 H42 0.9500
C43 H43 0.9500
C44 C46 1.519(4)
C44 C45 1.522(4)
C44 H44 1.0000
C45 H45A 0.9800
C45 H45B 0.9800
C45 H45C 0.9800
C46 H46A 0.9800
C46 H46B 0.9800
C46 H46C 0.9800
N47 C48 1.452(3)
N47 C50 1.459(3)
C48 C49 1.510(4)
C48 H48A 0.9900
C48 H48B 0.9900
C49 H49A 0.9800
C49 H49B 0.9800
C49 H49C 0.9800
C50 C51 1.504(4)
C50 H50A 0.9900
C50 H50B 0.9900
C51 H51A 0.9800
C51 H51B 0.9800
C51 H51C 0.9800
C52 C53 1.511(4)
C52 C54 1.522(4)
C52 H52 1.0000
C53 H53A 0.9800
C53 H53B 0.9800
C53 H53C 0.9800
C54 H54A 0.9800
C54 H54B 0.9800
C54 H54C 0.9800
N55 O57 1.217(3)
N55 O56 1.239(3)

loop_
_geom_torsion_atom_site_label_1
_geom_torsion_atom_site_label_2
_geom_torsion_atom_site_label_3
_geom_torsion_atom_site_label_4
_geom_torsion
C6 C1 C2 C3 -1.1(4)
C7 C1 C2 C3 178.2(3)
C1 C2 C3 C4 -0.3(4)
C1 C2 C3 C15 177.9(2)
C2 C3 C4 C5 2.1(4)
C15 C3 C4 C5 -176.1(2)
C2 C3 C4 N18 -176.8(2)
C15 C3 C4 N18 5.0(4)
C3 C4 C5 C6 -2.3(4)
N18 C4 C5 C6 176.5(2)
C3 C4 C5 C23 177.5(2)
N18 C4 C5 C23 -3.7(4)
C4 C5 C6 C1 0.9(4)
C23 C5 C6 C1 -179.0(2)
C2 C1 C6 C5 0.8(4)
C7 C1 C6 C5 -178.5(3)
C6 C1 C7 C8 175.8(3)
C2 C1 C7 C8 -3.6(4)
C1 C7 C8 C9 -177.8(3)
C7 C8 C9 C14 171.6(3)
C7 C8 C9 C10 -6.4(4)
C14 C9 C10 C11 -0.6(4)
C8 C9 C10 C11 177.4(3)
C9 C10 C11 C12 0.0(4)
C10 C11 C12 C13 0.7(4)
C10 C11 C12 N26 -179.2(3)
C11 C12 C13 C14 -0.7(4)
N26 C12 C13 C14 179.1(3)
C12 C13 C14 C9 0.0(4)
C10 C9 C14 C13 0.6(4)
C8 C9 C14 C13 -177.5(3)
C2 C3 C15 C17 46.7(4)
C4 C3 C15 C17 -135.1(3)
C2 C3 C15 C16 -78.1(3)
C4 C3 C15 C16 100.1(3)
C3 C4 N18 C19 109.1(3)
C5 C4 N18 C19 -69.7(3)
C3 C4 N18 C21 -106.9(3)
C5 C4 N18 C21 74.3(3)
C4 N18 C19 C20 -53.8(3)
C21 N18 C19 C20 161.4(2)
C4 N18 C21 C22 133.2(3)
C19 N18 C21 C22 -82.3(3)
C6 C5 C23 C24 -62.7(3)
C4 C5 C23 C24 117.5(3)
C6 C5 C23 C25 61.6(3)
C4 C5 C23 C25 -118.2(3)
C11 C12 N26 O27 178.4(3)
C13 C12 N26 O27 -1.5(4)
C11 C12 N26 O28 -1.4(4)
C13 C12 N26 O28 178.8(3)
C35 C30 C31 C32 -1.5(4)
C36 C30 C31 C32 178.4(3)
C30 C31 C32 C33 -0.8(4)
C30 C31 C32 C44 179.5(2)
C31 C32 C33 C34 2.7(4)
C44 C32 C33 C34 -177.6(2)
C31 C32 C33 N47 -176.9(2)
C44 C32 C33 N47 2.8(4)
C32 C33 C34 C35 -2.2(4)
N47 C33 C34 C35 177.3(2)
C32 C33 C34 C52 175.5(2)
N47 C33 C34 C52 -4.9(4)
C33 C34 C35 C30 -0.1(4)
C52 C34 C35 C30 -177.9(2)
C31 C30 C35 C34 2.0(4)
C36 C30 C35 C34 -177.9(2)
C31 C30 C36 C37 -173.6(3)
C35 C30 C36 C37 6.3(4)
C30 C36 C37 C38 177.1(3)
C36 C37 C38 C39 -172.5(3)
C36 C37 C38 C43 4.8(4)
C43 C38 C39 C40 -0.5(4)
C37 C38 C39 C40 176.9(2)
C38 C39 C40 C41 -0.2(4)
C39 C40 C41 C42 0.8(4)
C39 C40 C41 N55 -179.4(2)
C40 C41 C42 C43 -0.6(5)
N55 C41 C42 C43 179.5(3)
C41 C42 C43 C38 -0.1(4)
C39 C38 C43 C42 0.7(4)
C37 C38 C43 C42 -176.7(3)
C31 C32 C44 C46 -63.0(3)
C33 C32 C44 C46 117.4(3)
C31 C32 C44 C45 61.4(3)
C33 C32 C44 C45 -118.3(3)
C34 C33 N47 C48 108.3(3)
C32 C33 N47 C48 -72.1(3)
C34 C33 N47 C50 -108.3(3)
C32 C33 N47 C50 71.3(3)
C33 N47 C48 C49 -138.5(3)
C50 N47 C48 C49 77.8(3)
C33 N47 C50 C51 53.3(3)
C48 N47 C50 C51 -162.7(2)
C35 C34 C52 C53 80.0(3)
C33 C34 C52 C53 -97.7(3)
C35 C34 C52 C54 -45.1(4)
C33 C34 C52 C54 137.1(3)
C42 C41 N55 O57 -178.4(3)
C40 C41 N55 O57 1.7(4)
C42 C41 N55 O56 0.7(4)
C40 C41 N55 O56 -179.2(3)
